data_4103979
loop_
_publ_author_name
'Itsik Bar-Nahum'
'Aalo K. Gupta'
'Stefan M. Huber'
'Mehmed Z. Ertem'
'Christopher J. Cramer'
'William B. Tolman'

_publ_contact_author_address
;Department of Chemistry and Center for Metals in Biocatalysis
University of Minnesota
207 Pleasant Street SE
Minneapolis, Minnesota 55455 (USA)
;
_publ_contact_author_email tolman@umn.edu
_publ_contact_author_fax '(+1) 612-624-7029'
_publ_contact_author_name 'Professor William B. Tolman'
_publ_contact_author_phone '(+1) 612-625-4061'
_publ_section_title
;
 Reduction of Nitrous Oxide to Dinitrogen by a Mixed Valent
 Tricopper-Disulfido Cluster
;
_journal_name_full 'Journal of the American Chemical Society'
_journal_page_first 2812
_journal_page_last 2814
_journal_paper_doi 10.1021/ja808917k
_journal_volume 131
_journal_year 2009
_chemical_formula_moiety 'C11 H24 Cu N4, C F3 O3 S'
_chemical_formula_sum 'C12 H24 Cu F3 N4 O3 S'
_chemical_formula_weight 424.95
_chemical_name_common 08045m
_chemical_name_systematic
; 
 ? 
;
_space_group_IT_number 61
_symmetry_cell_setting orthorhombic
_symmetry_space_group_name_Hall '-P 2ac 2ab'
_symmetry_space_group_name_H-M 'P b c a'
_atom_sites_solution_hydrogens geom
_atom_sites_solution_primary direct
_atom_sites_solution_secondary difmap
_audit_creation_method SHELXL-97
_cell_angle_alpha 90.00
_cell_angle_beta 90.00
_cell_angle_gamma 90.00
_cell_formula_units_Z 8
_cell_length_a 14.028(3)
_cell_length_b 14.204(3)
_cell_length_c 18.556(4)
_cell_measurement_reflns_used 2619
_cell_measurement_temperature 173(2)
_cell_measurement_theta_max 24.047
_cell_measurement_theta_min 2.307
_cell_volume 3697.4(14)
_computing_cell_refinement 'SAINT, Bruker'
_computing_data_collection 'SMART, Bruker'
_computing_data_reduction 'SAINT, Bruker'
_computing_molecular_graphics 'SHELXTL, Bruker'
_computing_structure_refinement 'SHELXL-97 (Sheldrick, 1997)'
_computing_structure_solution 'SHELXS-97 (Sheldrick, 1990)'
_diffrn_ambient_temperature 173(2)
_diffrn_measured_fraction_theta_full 0.998
_diffrn_measured_fraction_theta_max 0.998
_diffrn_measurement_device_type 'Bruker SMART Platform CCD'
_diffrn_measurement_method 'area detector, omega scans per phi'
_diffrn_radiation_monochromator graphite
_diffrn_radiation_source 'fine-focus sealed tube'
_diffrn_radiation_type MoK\a
_diffrn_radiation_wavelength 0.71073
_diffrn_reflns_av_R_equivalents 0.0693
_diffrn_reflns_av_sigmaI/netI 0.0326
_diffrn_reflns_limit_h_max 16
_diffrn_reflns_limit_h_min -16
_diffrn_reflns_limit_k_max 16
_diffrn_reflns_limit_k_min -16
_diffrn_reflns_limit_l_max 22
_diffrn_reflns_limit_l_min -22
_diffrn_reflns_number 34285
_diffrn_reflns_theta_full 25.14
_diffrn_reflns_theta_max 25.14
_diffrn_reflns_theta_min 2.20
_exptl_absorpt_coefficient_mu 1.340
_exptl_absorpt_correction_T_max 0.765
_exptl_absorpt_correction_T_min 0.732
_exptl_absorpt_correction_type multi-scan
_exptl_absorpt_process_details 'SADABS, R. Blessing, 1995'
_exptl_crystal_colour colorless
_exptl_crystal_density_diffrn 1.527
_exptl_crystal_density_method 'not measured'
_exptl_crystal_description needle
_exptl_crystal_F_000 1760
_exptl_crystal_size_max 0.5
_exptl_crystal_size_mid 0.2
_exptl_crystal_size_min 0.2
_refine_diff_density_max 0.340
_refine_diff_density_min -0.301
_refine_diff_density_rms 0.069
_refine_ls_extinction_method none
_refine_ls_goodness_of_fit_ref 1.091
_refine_ls_hydrogen_treatment constr
_refine_ls_matrix_type full
_refine_ls_number_parameters 261
_refine_ls_number_reflns 3306
_refine_ls_number_restraints 33
_refine_ls_restrained_S_all 1.086
_refine_ls_R_factor_all 0.0754
_refine_ls_R_factor_gt 0.0386
_refine_ls_shift/su_max 0.001
_refine_ls_shift/su_mean 0.000
_refine_ls_structure_factor_coef Fsqd
_refine_ls_weighting_details 'calc w=1/[\s^2^(Fo^2^)+(0.0281P)^2^+6.5044P] where P=(Fo^2^+2Fc^2^)/3'
_refine_ls_weighting_scheme calc
_refine_ls_wR_factor_gt 0.0820
_refine_ls_wR_factor_ref 0.1003
_reflns_number_gt 2234
_reflns_number_total 3306
_reflns_threshold_expression >2sigma(I)
_cod_data_source_file ja808917k_si_001.cif
_cod_data_source_block 08045m
_cod_original_cell_volume 3697.4(12)
_cod_database_code 4103979

loop_
_symmetry_equiv_pos_as_xyz
'x, y, z'
'-x+1/2, -y, z+1/2'
'-x, y+1/2, -z+1/2'
'x+1/2, -y+1/2, -z'
'-x, -y, -z'
'x-1/2, y, -z-1/2'
'x, -y-1/2, z-1/2'
'-x-1/2, y-1/2, z'

loop_
_atom_site_label
_atom_site_type_symbol
_atom_site_fract_x
_atom_site_fract_y
_atom_site_fract_z
_atom_site_U_iso_or_equiv
_atom_site_adp_type
_atom_site_occupancy
_atom_site_symmetry_multiplicity
_atom_site_calc_flag
_atom_site_refinement_flags
_atom_site_disorder_assembly
_atom_site_disorder_group
Cu1 Cu 0.46679(3) 0.01141(3) 0.24704(2) 0.03640(15) Uani 1 1 d D . .
N4 N 0.5204(2) -0.0385(2) 0.33007(17) 0.0363(7) Uani 1 1 d . A .
C10 C 0.5449(3) -0.0637(2) 0.3846(2) 0.0332(8) Uani 1 1 d . . .
C11 C 0.5787(3) -0.0972(3) 0.4540(2) 0.0433(10) Uani 1 1 d . A .
H11A H 0.6277 -0.1454 0.4466 0.065 Uiso 1 1 calc R . .
H11B H 0.5253 -0.1243 0.4810 0.065 Uiso 1 1 calc R . .
H11C H 0.6058 -0.0445 0.4812 0.065 Uiso 1 1 calc R . .
S1 S 0.66951(8) 0.28844(7) -0.03474(6) 0.0438(3) Uani 1 1 d . . .
O1 O 0.7311(2) 0.2516(2) -0.08876(16) 0.0628(9) Uani 1 1 d . . .
O2 O 0.6690(3) 0.3880(2) -0.0289(3) 0.1063(15) Uani 1 1 d . . .
O3 O 0.57832(19) 0.2447(2) -0.02930(16) 0.0562(8) Uani 1 1 d . . .
C12 C 0.7270(3) 0.2501(4) 0.0479(2) 0.0569(12) Uani 1 1 d . . .
F1 F 0.8143(2) 0.2841(3) 0.05313(19) 0.1103(13) Uani 1 1 d . . .
F2 F 0.7342(2) 0.1578(2) 0.05063(14) 0.0729(8) Uani 1 1 d . . .
F3 F 0.6786(3) 0.2774(3) 0.10533(15) 0.1071(13) Uani 1 1 d . . .
N1 N 0.4460(11) 0.1601(7) 0.2371(7) 0.0533(13) Uani 0.516(6) 1 d PD A 1
C1 C 0.3457(12) 0.1705(12) 0.2619(10) 0.072(4) Uani 0.516(6) 1 d PD A 1
H1A H 0.3235 0.2350 0.2504 0.087 Uiso 0.516(6) 1 calc PR A 1
H1B H 0.3437 0.1630 0.3149 0.087 Uiso 0.516(6) 1 calc PR A 1
C2 C 0.2791(9) 0.1015(9) 0.2287(6) 0.070(2) Uani 0.516(6) 1 d PD A 1
H2A H 0.2176 0.1033 0.2548 0.084 Uiso 0.516(6) 1 calc PR A 1
H2B H 0.2667 0.1201 0.1781 0.084 Uiso 0.516(6) 1 calc PR A 1
N2 N 0.3164(7) 0.0053(10) 0.2299(8) 0.0480(10) Uani 0.516(6) 1 d PD A 1
C3 C 0.3111(10) -0.0415(8) 0.1600(7) 0.055(3) Uani 0.516(6) 1 d PD A 1
H3A H 0.2451 -0.0365 0.1414 0.066 Uiso 0.516(6) 1 calc PR A 1
H3B H 0.3256 -0.1092 0.1665 0.066 Uiso 0.516(6) 1 calc PR A 1
C4 C 0.3778(10) -0.0016(10) 0.1053(8) 0.043(3) Uani 0.516(6) 1 d PD A 1
H4A H 0.3821 -0.0453 0.0639 0.052 Uiso 0.516(6) 1 calc PR A 1
H4B H 0.3521 0.0590 0.0875 0.052 Uiso 0.516(6) 1 calc PR A 1
N3 N 0.4750(11) 0.0140(9) 0.1353(5) 0.0354(9) Uani 0.516(6) 1 d PD A 1
C5 C 0.5090(7) 0.1097(8) 0.1192(7) 0.046(2) Uani 0.516(6) 1 d PD A 1
H5A H 0.5027 0.1213 0.0668 0.055 Uiso 0.516(6) 1 calc PR A 1
H5B H 0.5774 0.1141 0.1317 0.055 Uiso 0.516(6) 1 calc PR A 1
C6 C 0.4548(9) 0.1850(8) 0.1598(6) 0.055(3) Uani 0.516(6) 1 d PD A 1
H6A H 0.4885 0.2459 0.1551 0.066 Uiso 0.516(6) 1 calc PR A 1
H6B H 0.3904 0.1923 0.1386 0.066 Uiso 0.516(6) 1 calc PR A 1
C7 C 0.5117(16) 0.217(2) 0.2819(9) 0.083(6) Uani 0.516(6) 1 d PD A 1
H7A H 0.4900 0.2830 0.2823 0.125 Uiso 0.516(6) 1 calc PR A 1
H7B H 0.5761 0.2143 0.2617 0.125 Uiso 0.516(6) 1 calc PR A 1
H7C H 0.5123 0.1928 0.3312 0.125 Uiso 0.516(6) 1 calc PR A 1
C8 C 0.269(3) -0.0529(13) 0.2851(12) 0.076(5) Uani 0.516(6) 1 d PD A 1
H8A H 0.2026 -0.0643 0.2707 0.114 Uiso 0.516(6) 1 calc PR A 1
H8B H 0.2701 -0.0199 0.3314 0.114 Uiso 0.516(6) 1 calc PR A 1
H8C H 0.3023 -0.1132 0.2896 0.114 Uiso 0.516(6) 1 calc PR A 1
C9 C 0.5402(12) -0.0560(10) 0.1019(16) 0.051(4) Uani 0.516(6) 1 d PD A 1
H9A H 0.5448 -0.0440 0.0500 0.077 Uiso 0.516(6) 1 calc PR A 1
H9B H 0.5153 -0.1196 0.1099 0.077 Uiso 0.516(6) 1 calc PR A 1
H9C H 0.6036 -0.0506 0.1237 0.077 Uiso 0.516(6) 1 calc PR A 1
N1' N 0.4408(12) 0.1591(7) 0.2450(8) 0.0533(13) Uani 0.484(6) 1 d PD A 2
C1' C 0.3361(12) 0.1704(13) 0.2397(11) 0.072(4) Uani 0.484(6) 1 d PD A 2
H1'A H 0.3188 0.1830 0.1889 0.087 Uiso 0.484(6) 1 calc PR A 2
H1'B H 0.3165 0.2256 0.2687 0.087 Uiso 0.484(6) 1 calc PR A 2
C2' C 0.2827(9) 0.0859(9) 0.2654(6) 0.070(2) Uani 0.484(6) 1 d PD A 2
H2'A H 0.2898 0.0804 0.3183 0.084 Uiso 0.484(6) 1 calc PR A 2
H2'B H 0.2141 0.0943 0.2547 0.084 Uiso 0.484(6) 1 calc PR A 2
N2' N 0.3163(7) -0.0008(10) 0.2314(8) 0.0480(10) Uani 0.484(6) 1 d PD A 2
C3' C 0.2994(10) 0.0016(9) 0.1532(8) 0.055(3) Uani 0.484(6) 1 d PD A 2
H3'A H 0.2846 0.0667 0.1380 0.066 Uiso 0.484(6) 1 calc PR A 2
H3'B H 0.2442 -0.0388 0.1412 0.066 Uiso 0.484(6) 1 calc PR A 2
C4' C 0.3861(11) -0.0329(11) 0.1140(9) 0.043(3) Uani 0.484(6) 1 d PD A 2
H4'A H 0.3961 -0.1004 0.1248 0.052 Uiso 0.484(6) 1 calc PR A 2
H4'B H 0.3761 -0.0264 0.0615 0.052 Uiso 0.484(6) 1 calc PR A 2
N3' N 0.4721(11) 0.0214(10) 0.1357(5) 0.0354(9) Uani 0.484(6) 1 d PD A 2
C5' C 0.4636(9) 0.1216(9) 0.1167(7) 0.046(2) Uani 0.484(6) 1 d PD A 2
H5'A H 0.3967 0.1358 0.1036 0.055 Uiso 0.484(6) 1 calc PR A 2
H5'B H 0.5041 0.1352 0.0743 0.055 Uiso 0.484(6) 1 calc PR A 2
C6' C 0.4936(9) 0.1830(9) 0.1788(7) 0.055(3) Uani 0.484(6) 1 d PD A 2
H6'A H 0.5628 0.1751 0.1874 0.066 Uiso 0.484(6) 1 calc PR A 2
H6'B H 0.4819 0.2498 0.1664 0.066 Uiso 0.484(6) 1 calc PR A 2
C7' C 0.4808(18) 0.208(2) 0.3084(9) 0.083(6) Uani 0.484(6) 1 d PD A 2
H7'A H 0.4768 0.2764 0.3010 0.125 Uiso 0.484(6) 1 calc PR A 2
H7'B H 0.5476 0.1898 0.3148 0.125 Uiso 0.484(6) 1 calc PR A 2
H7'C H 0.4443 0.1908 0.3515 0.125 Uiso 0.484(6) 1 calc PR A 2
C8' C 0.273(3) -0.0842(13) 0.2654(13) 0.076(5) Uani 0.484(6) 1 d PD A 2
H8'A H 0.2035 -0.0814 0.2599 0.114 Uiso 0.484(6) 1 calc PR A 2
H8'B H 0.2892 -0.0854 0.3167 0.114 Uiso 0.484(6) 1 calc PR A 2
H8'C H 0.2972 -0.1413 0.2421 0.114 Uiso 0.484(6) 1 calc PR A 2
C9' C 0.5585(12) -0.0223(12) 0.1045(17) 0.051(4) Uani 0.484(6) 1 d PD A 2
H9'A H 0.5517 -0.0264 0.0520 0.077 Uiso 0.484(6) 1 calc PR A 2
H9'B H 0.5668 -0.0856 0.1245 0.077 Uiso 0.484(6) 1 calc PR A 2
H9'C H 0.6144 0.0162 0.1163 0.077 Uiso 0.484(6) 1 calc PR A 2

loop_
_atom_site_aniso_label
_atom_site_aniso_U_11
_atom_site_aniso_U_22
_atom_site_aniso_U_33
_atom_site_aniso_U_23
_atom_site_aniso_U_13
_atom_site_aniso_U_12
Cu1 0.0445(3) 0.0350(3) 0.0297(2) 0.0067(2) -0.0030(2) 0.0079(2)
N4 0.0373(18) 0.0338(17) 0.0378(18) 0.0050(14) -0.0009(15) 0.0057(15)
C10 0.038(2) 0.026(2) 0.036(2) 0.0040(16) 0.0007(18) -0.0006(16)
C11 0.049(2) 0.044(2) 0.037(2) 0.0105(18) -0.0066(19) -0.0011(19)
S1 0.0474(6) 0.0325(5) 0.0516(6) 0.0067(5) 0.0114(5) 0.0026(5)
O1 0.068(2) 0.076(2) 0.0445(17) 0.0143(15) 0.0227(15) 0.0148(19)
O2 0.112(3) 0.0324(19) 0.174(4) 0.014(2) 0.033(3) 0.011(2)
O3 0.0394(16) 0.071(2) 0.0583(19) 0.0039(16) 0.0010(14) -0.0069(15)
C12 0.048(3) 0.073(3) 0.050(3) -0.022(2) 0.005(2) -0.019(3)
F1 0.066(2) 0.154(3) 0.111(3) -0.021(2) -0.0228(19) -0.045(2)
F2 0.076(2) 0.079(2) 0.0638(18) 0.0266(15) 0.0008(15) 0.0099(16)
F3 0.114(3) 0.157(3) 0.0509(18) -0.048(2) 0.0165(18) -0.014(2)
N1 0.079(3) 0.0326(18) 0.048(3) -0.0101(19) -0.020(2) 0.0157(18)
C1 0.103(6) 0.066(3) 0.048(11) -0.017(6) -0.009(6) 0.047(4)
C2 0.058(4) 0.091(6) 0.061(7) 0.032(6) 0.008(6) 0.042(4)
N2 0.0394(18) 0.061(3) 0.043(2) 0.0157(18) 0.0100(15) 0.0083(18)
C3 0.040(4) 0.060(8) 0.064(4) 0.006(6) -0.009(3) -0.010(6)
C4 0.046(3) 0.045(9) 0.038(4) -0.006(5) -0.006(3) -0.004(5)
N3 0.0384(19) 0.039(2) 0.0290(15) 0.0040(14) 0.0004(14) -0.0010(18)
C5 0.053(8) 0.042(4) 0.043(3) 0.016(3) 0.003(6) -0.010(6)
C6 0.073(9) 0.027(3) 0.065(7) 0.022(4) -0.020(5) -0.002(5)
C7 0.126(15) 0.039(6) 0.085(12) -0.019(10) -0.037(10) 0.013(8)
C8 0.059(5) 0.095(12) 0.074(12) 0.033(9) 0.020(10) -0.008(12)
C9 0.047(6) 0.069(11) 0.037(3) -0.002(9) 0.005(6) 0.011(6)
N1' 0.079(3) 0.0326(18) 0.048(3) -0.0101(19) -0.020(2) 0.0157(18)
C1' 0.103(6) 0.066(3) 0.048(11) -0.017(6) -0.009(6) 0.047(4)
C2' 0.058(4) 0.091(6) 0.061(7) 0.032(6) 0.008(6) 0.042(4)
N2' 0.0394(18) 0.061(3) 0.043(2) 0.0157(18) 0.0100(15) 0.0083(18)
C3' 0.040(4) 0.060(8) 0.064(4) 0.006(6) -0.009(3) -0.010(6)
C4' 0.046(3) 0.045(9) 0.038(4) -0.006(5) -0.006(3) -0.004(5)
N3' 0.0384(19) 0.039(2) 0.0290(15) 0.0040(14) 0.0004(14) -0.0010(18)
C5' 0.053(8) 0.042(4) 0.043(3) 0.016(3) 0.003(6) -0.010(6)
C6' 0.073(9) 0.027(3) 0.065(7) 0.022(4) -0.020(5) -0.002(5)
C7' 0.126(15) 0.039(6) 0.085(12) -0.019(10) -0.037(10) 0.013(8)
C8' 0.059(5) 0.095(12) 0.074(12) 0.033(9) 0.020(10) -0.008(12)
C9' 0.047(6) 0.069(11) 0.037(3) -0.002(9) 0.005(6) 0.011(6)

loop_
_atom_type_symbol
_atom_type_description
_atom_type_scat_dispersion_real
_atom_type_scat_dispersion_imag
_atom_type_scat_source
C C 0.0033 0.0016 'International Tables Vol C Tables 4.2.6.8 and 6.1.1.4'
H H 0.0000 0.0000 'International Tables Vol C Tables 4.2.6.8 and 6.1.1.4'
N N 0.0061 0.0033 'International Tables Vol C Tables 4.2.6.8 and 6.1.1.4'
O O 0.0106 0.0060 'International Tables Vol C Tables 4.2.6.8 and 6.1.1.4'
F F 0.0171 0.0103 'International Tables Vol C Tables 4.2.6.8 and 6.1.1.4'
S S 0.1246 0.1234 'International Tables Vol C Tables 4.2.6.8 and 6.1.1.4'
Cu Cu 0.3201 1.2651 'International Tables Vol C Tables 4.2.6.8 and 6.1.1.4'

loop_
_geom_angle_atom_site_label_1
_geom_angle_atom_site_label_2
_geom_angle_atom_site_label_3
_geom_angle
N4 Cu1 N3' 147.1(5)
N4 Cu1 N3 144.4(4)
N3' Cu1 N3 3.1(8)
N4 Cu1 N1' 117.4(4)
N3' Cu1 N1' 85.5(5)
N3 Cu1 N1' 88.5(6)
N4 Cu1 N2 120.6(4)
N3' Cu1 N2 83.7(6)
N3 Cu1 N2 84.7(5)
N1' Cu1 N2 82.4(6)
N4 Cu1 N2' 118.8(4)
N3' Cu1 N2' 84.6(6)
N3 Cu1 N2' 85.4(6)
N1' Cu1 N2' 84.7(5)
N2 Cu1 N2' 2.4(8)
N4 Cu1 N1 120.3(4)
N3' Cu1 N1 81.4(6)
N3 Cu1 N1 84.5(5)
N1' Cu1 N1 4.4(7)
N2 Cu1 N1 83.8(5)
N2' Cu1 N1 86.2(6)
C10 N4 Cu1 172.1(3)
N4 C10 C11 178.4(4)
C10 C11 H11A 109.5
C10 C11 H11B 109.5
H11A C11 H11B 109.5
C10 C11 H11C 109.5
H11A C11 H11C 109.5
H11B C11 H11C 109.5
O2 S1 O1 115.1(2)
O2 S1 O3 115.1(2)
O1 S1 O3 115.7(2)
O2 S1 C12 103.7(3)
O1 S1 C12 102.4(2)
O3 S1 C12 102.00(19)
F2 C12 F1 106.9(4)
F2 C12 F3 107.5(4)
F1 C12 F3 108.1(4)
F2 C12 S1 111.4(3)
F1 C12 S1 111.4(4)
F3 C12 S1 111.4(4)
C6 N1 C7 111.1(11)
C6 N1 C1 110.7(11)
C7 N1 C1 111.1(11)
C6 N1 Cu1 107.9(7)
C7 N1 Cu1 114.1(15)
C1 N1 Cu1 101.5(9)
N1 C1 C2 113.6(12)
N1 C1 H1A 108.8
C2 C1 H1A 108.8
N1 C1 H1B 108.8
C2 C1 H1B 108.8
H1A C1 H1B 107.7
N2 C2 C1 112.6(11)
N2 C2 H2A 109.1
C1 C2 H2A 109.1
N2 C2 H2B 109.1
C1 C2 H2B 109.1
H2A C2 H2B 107.8
C3 N2 C2 113.1(11)
C3 N2 C8 109.8(11)
C2 N2 C8 111.9(13)
C3 N2 Cu1 101.6(7)
C2 N2 Cu1 108.5(7)
C8 N2 Cu1 111.5(19)
N2 C3 C4 113.6(11)
N2 C3 H3A 108.9
C4 C3 H3A 108.9
N2 C3 H3B 108.9
C4 C3 H3B 108.9
H3A C3 H3B 107.7
N3 C4 C3 112.1(11)
N3 C4 H4A 109.2
C3 C4 H4A 109.2
N3 C4 H4B 109.2
C3 C4 H4B 109.2
H4A C4 H4B 107.9
C5 N3 C9 109.5(10)
C5 N3 C4 111.0(11)
C9 N3 C4 107.9(11)
C5 N3 Cu1 103.7(7)
C9 N3 Cu1 116.0(14)
C4 N3 Cu1 108.7(8)
N3 C5 C6 112.9(9)
N3 C5 H5A 109.0
C6 C5 H5A 109.0
N3 C5 H5B 109.0
C6 C5 H5B 109.0
H5A C5 H5B 107.8
N1 C6 C5 110.8(9)
N1 C6 H6A 109.5
C5 C6 H6A 109.5
N1 C6 H6B 109.5
C5 C6 H6B 109.5
H6A C6 H6B 108.1
C6' N1' C7' 111.4(11)
C6' N1' C1' 114.8(12)
C7' N1' C1' 112.1(13)
C6' N1' Cu1 99.0(8)
C7' N1' Cu1 112.6(16)
C1' N1' Cu1 106.1(9)
N1' C1' C2' 113.0(14)
N1' C1' H1'A 109.0
C2' C1' H1'A 109.0
N1' C1' H1'B 109.0
C2' C1' H1'B 109.0
H1'A C1' H1'B 107.8
N2' C2' C1' 112.2(11)
N2' C2' H2'A 109.2
C1' C2' H2'A 109.2
N2' C2' H2'B 109.2
C1' C2' H2'B 109.2
H2'A C2' H2'B 107.9
C2' N2' C3' 110.7(12)
C2' N2' C8' 111.1(12)
C3' N2' C8' 111.9(14)
C2' N2' Cu1 101.1(8)
C3' N2' Cu1 106.9(8)
C8' N2' Cu1 115(2)
N2' C3' C4' 109.9(11)
N2' C3' H3'A 109.7
C4' C3' H3'A 109.7
N2' C3' H3'B 109.7
C4' C3' H3'B 109.7
H3'A C3' H3'B 108.2
N3' C4' C3' 111.0(12)
N3' C4' H4'A 109.4
C3' C4' H4'A 109.4
N3' C4' H4'B 109.4
C3' C4' H4'B 109.4
H4'A C4' H4'B 108.0
C5' N3' C9' 112.2(12)
C5' N3' C4' 111.8(11)
C9' N3' C4' 110.0(11)
C5' N3' Cu1 107.6(8)
C9' N3' Cu1 113.0(16)
C4' N3' Cu1 101.8(9)
N3' C5' C6' 110.8(10)
N3' C5' H5'A 109.5
C6' C5' H5'A 109.5
N3' C5' H5'B 109.5
C6' C5' H5'B 109.5
H5'A C5' H5'B 108.1
N1' C6' C5' 111.3(11)
N1' C6' H6'A 109.4
C5' C6' H6'A 109.4
N1' C6' H6'B 109.4
C5' C6' H6'B 109.4
H6'A C6' H6'B 108.0
N1' C7' H7'A 109.5
N1' C7' H7'B 109.5
H7'A C7' H7'B 109.5
N1' C7' H7'C 109.5
H7'A C7' H7'C 109.5
H7'B C7' H7'C 109.5
N2' C8' H8'A 109.5
N2' C8' H8'B 109.5
H8'A C8' H8'B 109.5
N2' C8' H8'C 109.5
H8'A C8' H8'C 109.5
H8'B C8' H8'C 109.5
N3' C9' H9'A 109.5
N3' C9' H9'B 109.5
H9'A C9' H9'B 109.5
N3' C9' H9'C 109.5
H9'A C9' H9'C 109.5
H9'B C9' H9'C 109.5

loop_
_geom_bond_atom_site_label_1
_geom_bond_atom_site_label_2
_geom_bond_distance
Cu1 N4 1.856(3)
Cu1 N3' 2.073(10)
Cu1 N3 2.076(9)
Cu1 N1' 2.130(10)
Cu1 N2 2.136(10)
Cu1 N2' 2.137(10)
Cu1 N1 2.140(10)
N4 C10 1.126(4)
C10 C11 1.453(5)
C11 H11A 0.9800
C11 H11B 0.9800
C11 H11C 0.9800
S1 O2 1.419(3)
S1 O1 1.423(3)
S1 O3 1.426(3)
S1 C12 1.816(5)
C12 F2 1.315(5)
C12 F1 1.320(5)
C12 F3 1.322(5)
N1 C6 1.481(12)
N1 C7 1.484(12)
N1 C1 1.488(12)
C1 C2 1.488(14)
C1 H1A 0.9900
C1 H1B 0.9900
C2 N2 1.463(12)
C2 H2A 0.9900
C2 H2B 0.9900
N2 C3 1.460(11)
N2 C8 1.474(11)
C3 C4 1.491(12)
C3 H3A 0.9900
C3 H3B 0.9900
C4 N3 1.489(11)
C4 H4A 0.9900
C4 H4B 0.9900
N3 C5 1.471(11)
N3 C9 1.488(11)
C5 C6 1.514(11)
C5 H5A 0.9900
C5 H5B 0.9900
C6 H6A 0.9900
C6 H6B 0.9900
C7 H7A 0.9800
C7 H7B 0.9800
C7 H7C 0.9800
C8 H8A 0.9800
C8 H8B 0.9800
C8 H8C 0.9800
C9 H9A 0.9800
C9 H9B 0.9800
C9 H9C 0.9800
N1' C6' 1.473(12)
N1' C7' 1.478(12)
N1' C1' 1.481(13)
C1' C2' 1.492(15)
C1' H1'A 0.9900
C1' H1'B 0.9900
C2' N2' 1.461(12)
C2' H2'A 0.9900
C2' H2'B 0.9900
N2' C3' 1.470(12)
N2' C8' 1.474(12)
C3' C4' 1.499(13)
C3' H3'A 0.9900
C3' H3'B 0.9900
C4' N3' 1.486(11)
C4' H4'A 0.9900
C4' H4'B 0.9900
N3' C5' 1.471(12)
N3' C9' 1.480(11)
C5' C6' 1.506(12)
C5' H5'A 0.9900
C5' H5'B 0.9900
C6' H6'A 0.9900
C6' H6'B 0.9900
C7' H7'A 0.9800
C7' H7'B 0.9800
C7' H7'C 0.9800
C8' H8'A 0.9800
C8' H8'B 0.9800
C8' H8'C 0.9800
C9' H9'A 0.9800
C9' H9'B 0.9800
C9' H9'C 0.9800

loop_
_geom_torsion_atom_site_label_1
_geom_torsion_atom_site_label_2
_geom_torsion_atom_site_label_3
_geom_torsion_atom_site_label_4
_geom_torsion
N3' Cu1 N4 C10 -179(100)
N3 Cu1 N4 C10 -176(2)
N1' Cu1 N4 C10 52(2)
N2 Cu1 N4 C10 -46(2)
N2' Cu1 N4 C10 -48(2)
N1 Cu1 N4 C10 56(2)
Cu1 N4 C10 C11 -173(100)
O2 S1 C12 F2 -179.3(3)
O1 S1 C12 F2 -59.3(3)
O3 S1 C12 F2 60.8(3)
O2 S1 C12 F1 -60.0(4)
O1 S1 C12 F1 60.0(4)
O3 S1 C12 F1 -179.9(3)
O2 S1 C12 F3 60.6(4)
O1 S1 C12 F3 -179.3(3)
O3 S1 C12 F3 -59.3(4)
N4 Cu1 N1 C6 149.2(8)
N3' Cu1 N1 C6 -4.3(9)
N3 Cu1 N1 C6 -3.6(10)
N1' Cu1 N1 C6 -160(12)
N2 Cu1 N1 C6 -88.8(10)
N2' Cu1 N1 C6 -89.4(10)
N4 Cu1 N1 C7 25.2(11)
N3' Cu1 N1 C7 -128.3(11)
N3 Cu1 N1 C7 -127.6(11)
N1' Cu1 N1 C7 76(11)
N2 Cu1 N1 C7 147.2(11)
N2' Cu1 N1 C7 146.6(11)
N4 Cu1 N1 C1 -94.3(9)
N3' Cu1 N1 C1 112.1(10)
N3 Cu1 N1 C1 112.8(9)
N1' Cu1 N1 C1 -43(11)
N2 Cu1 N1 C1 27.6(9)
N2' Cu1 N1 C1 27.1(9)
C6 N1 C1 C2 67.1(16)
C7 N1 C1 C2 -169.0(17)
Cu1 N1 C1 C2 -47.3(15)
N1 C1 C2 N2 46.8(18)
C1 C2 N2 C3 -130.3(12)
C1 C2 N2 C8 105.1(19)
C1 C2 N2 Cu1 -18.4(14)
N4 Cu1 N2 C3 -124.9(7)
N3' Cu1 N2 C3 31.4(8)
N3 Cu1 N2 C3 28.4(8)
N1' Cu1 N2 C3 117.6(9)
N2' Cu1 N2 C3 -80(18)
N1 Cu1 N2 C3 113.4(9)
N4 Cu1 N2 C2 115.7(9)
N3' Cu1 N2 C2 -88.0(9)
N3 Cu1 N2 C2 -91.0(10)
N1' Cu1 N2 C2 -1.8(9)
N2' Cu1 N2 C2 160(18)
N1 Cu1 N2 C2 -6.0(9)
N4 Cu1 N2 C8 -8.0(11)
N3' Cu1 N2 C8 148.2(11)
N3 Cu1 N2 C8 145.3(10)
N1' Cu1 N2 C8 -125.5(11)
N2' Cu1 N2 C8 37(17)
N1 Cu1 N2 C8 -129.7(10)
C2 N2 C3 C4 69.3(14)
C8 N2 C3 C4 -165(2)
Cu1 N2 C3 C4 -46.8(12)
N2 C3 C4 N3 45.3(16)
C3 C4 N3 C5 -130.1(11)
C3 C4 N3 C9 109.9(15)
C3 C4 N3 Cu1 -16.7(13)
N4 Cu1 N3 C5 -110.5(8)
N3' Cu1 N3 C5 40(15)
N1' Cu1 N3 C5 28.7(9)
N2 Cu1 N3 C5 111.2(9)
N2' Cu1 N3 C5 113.5(9)
N1 Cu1 N3 C5 26.9(9)
N4 Cu1 N3 C9 9.6(13)
N3' Cu1 N3 C9 160(16)
N1' Cu1 N3 C9 148.7(10)
N2 Cu1 N3 C9 -128.7(10)
N2' Cu1 N3 C9 -126.4(10)
N1 Cu1 N3 C9 147.0(10)
N4 Cu1 N3 C4 131.4(8)
N3' Cu1 N3 C4 -78(15)
N1' Cu1 N3 C4 -89.5(9)
N2 Cu1 N3 C4 -7.0(9)
N2' Cu1 N3 C4 -4.7(9)
N1 Cu1 N3 C4 -91.3(9)
C9 N3 C5 C6 -171.9(15)
C4 N3 C5 C6 69.1(13)
Cu1 N3 C5 C6 -47.5(12)
C7 N1 C6 C5 105.1(16)
C1 N1 C6 C5 -131.0(11)
Cu1 N1 C6 C5 -20.7(13)
N3 C5 C6 N1 47.5(15)
N4 Cu1 N1' C6' 125.1(8)
N3' Cu1 N1' C6' -30.1(9)
N3 Cu1 N1' C6' -29.5(9)
N2 Cu1 N1' C6' -114.3(10)
N2' Cu1 N1' C6' -115.0(10)
N1 Cu1 N1' C6' -6(11)
N4 Cu1 N1' C7' 7.3(12)
N3' Cu1 N1' C7' -147.9(12)
N3 Cu1 N1' C7' -147.3(12)
N2 Cu1 N1' C7' 127.9(12)
N2' Cu1 N1' C7' 127.2(12)
N1 Cu1 N1' C7' -124(12)
N4 Cu1 N1' C1' -115.7(10)
N3' Cu1 N1' C1' 89.1(11)
N3 Cu1 N1' C1' 89.7(11)
N2 Cu1 N1' C1' 4.9(10)
N2' Cu1 N1' C1' 4.1(10)
N1 Cu1 N1' C1' 113(12)
C6' N1' C1' C2' 130.2(13)
C7' N1' C1' C2' -101.4(18)
Cu1 N1' C1' C2' 22.0(15)
N1' C1' C2' N2' -51.5(18)
C1' C2' N2' C3' -63.6(15)
C1' C2' N2' C8' 171(2)
C1' C2' N2' Cu1 49.5(14)
N4 Cu1 N2' C2' 90.2(9)
N3' Cu1 N2' C2' -114.3(9)
N3 Cu1 N2' C2' -117.3(9)
N1' Cu1 N2' C2' -28.4(9)
N2 Cu1 N2' C2' -46(17)
N1 Cu1 N2' C2' -32.5(9)
N4 Cu1 N2' C3' -153.9(8)
N3' Cu1 N2' C3' 1.6(9)
N3 Cu1 N2' C3' -1.4(9)
N1' Cu1 N2' C3' 87.5(10)
N2 Cu1 N2' C3' 70(18)
N1 Cu1 N2' C3' 83.4(9)
N4 Cu1 N2' C8' -29.4(12)
N3' Cu1 N2' C8' 126.2(12)
N3 Cu1 N2' C8' 123.2(12)
N1' Cu1 N2' C8' -147.9(12)
N2 Cu1 N2' C8' -166(18)
N1 Cu1 N2' C8' -152.1(12)
C2' N2' C3' C4' 135.3(11)
C8' N2' C3' C4' -100.1(19)
Cu1 N2' C3' C4' 26.0(13)
N2' C3' C4' N3' -54.7(16)
C3' C4' N3' C5' -62.7(15)
C3' C4' N3' C9' 171.9(17)
C3' C4' N3' Cu1 51.9(13)
N4 Cu1 N3' C5' -132.2(8)
N3 Cu1 N3' C5' -164(16)
N1' Cu1 N3' C5' 4.5(10)
N2 Cu1 N3' C5' 87.4(10)
N2' Cu1 N3' C5' 89.6(10)
N1 Cu1 N3' C5' 2.7(9)
N4 Cu1 N3' C9' -7.8(14)
N3 Cu1 N3' C9' -40(15)
N1' Cu1 N3' C9' 128.9(10)
N2 Cu1 N3' C9' -148.2(10)
N2' Cu1 N3' C9' -145.9(10)
N1 Cu1 N3' C9' 127.1(11)
N4 Cu1 N3' C4' 110.1(9)
N3 Cu1 N3' C4' 78(15)
N1' Cu1 N3' C4' -113.1(9)
N2 Cu1 N3' C4' -30.3(9)
N2' Cu1 N3' C4' -28.0(9)
N1 Cu1 N3' C4' -115.0(9)
C9' N3' C5' C6' -101.9(16)
C4' N3' C5' C6' 133.9(11)
Cu1 N3' C5' C6' 23.0(13)
C7' N1' C6' C5' 170.7(17)
C1' N1' C6' C5' -60.5(14)
Cu1 N1' C6' C5' 52.0(12)
N3' C5' C6' N1' -54.1(15)
